data_9013777
loop_
_publ_author_name
'Hawthorne, F. C.'
'Ungaretti, L.'
'Oberti, R.'
'Caucia, F.'
'Callegari, A.'

_publ_section_title
;The crystal chemistry of staurolite. I. Crystal structure and site
 populations Sample Code: BARR888 Locality: Barrhorn, Switzerland
;
_journal_name_full 'The Canadian Mineralogist'
_journal_page_first 551
_journal_page_last 582
_journal_volume 31
_journal_year 1993
_chemical_compound_source 'Barrhorn, Switzerland'
_chemical_formula_sum 'Al4.474 Fe0.088 Li0.128 Mg0.047 O12 Si1.992 Zn0.613'
_chemical_name_mineral Staurolite
_space_group_IT_number 12
_symmetry_space_group_name_Hall '-C 2y'
_symmetry_space_group_name_H-M 'C 1 2/m 1'
_cell_angle_alpha 90
_cell_angle_beta 90.000
_cell_angle_gamma 90
_cell_length_a 7.8533
_cell_length_b 16.5344
_cell_length_c 5.6387
_cell_formula_units_Z 4
_cell_volume 732.183
_database_code_amcsd 0005339
_exptl_crystal_density_diffrn 3.771
_cod_original_formula_sum 'O12 Si1.992 Al4.474 Mg.047 Zn.613 Li.128 Fe.088'
_cod_database_code 9013777

loop_
_space_group_symop_operation_xyz
x,y,z
1/2+x,1/2+y,z
x,-y,z
1/2+x,1/2-y,z
-x,y,-z
1/2-x,1/2+y,-z
-x,-y,-z
1/2-x,1/2-y,-z

loop_
_atom_site_aniso_label
_atom_site_aniso_U_11
_atom_site_aniso_U_22
_atom_site_aniso_U_33
_atom_site_aniso_U_12
_atom_site_aniso_U_13
_atom_site_aniso_U_23
O1 0.00937 0.00692 0.01192 0.00000 0.00337 0.00000
O2 0.00937 0.00692 0.01144 0.00000 0.00000 0.00000
O3 0.00656 0.00831 0.00741 -0.00132 0.00135 0.00000
O4 0.00687 0.00831 0.00821 0.00066 0.00090 0.00000
O5 0.00531 0.00831 0.01562 0.00000 0.00112 -0.00094
O6 0.00562 0.00692 0.00789 0.00000 0.00135 0.00094
O7 0.00531 0.00831 0.00805 0.00000 0.00157 0.00000
Si1 0.00469 0.00692 0.00709 0.00000 0.00090 0.00000
Al1 0.00469 0.00692 0.00709 0.00000 0.00090 0.00000
Mg1 0.01031 0.00692 0.02191 0.00000 0.00090 0.00000
Zn1 0.01031 0.00692 0.02191 0.00000 0.00090 0.00000
Li1 0.01031 0.00692 0.02191 0.00000 0.00090 0.00000
Al2 0.01031 0.00692 0.02191 0.00000 0.00090 0.00000
Al3 0.00312 0.00554 0.00419 0.00000 0.00090 0.00000
Fe3 0.00312 0.00554 0.00419 0.00000 0.00090 0.00000
Al4 0.00375 0.00692 0.00532 0.00000 0.00090 0.00000
Fe4 0.00375 0.00692 0.00532 0.00000 0.00090 0.00000
Al5 0.00562 0.00554 0.00677 0.00000 0.00112 0.00000
Fe5 0.00562 0.00554 0.00677 0.00000 0.00112 0.00000
Al6 0.00312 0.00692 0.00789 0.00000 0.00292 0.00000
Al7 0.00250 0.00554 0.00532 0.00000 -0.00022 0.00000

loop_
_atom_site_label
_atom_site_fract_x
_atom_site_fract_y
_atom_site_fract_z
_atom_site_occupancy
_atom_site_U_iso_or_equiv
O1 0.23392 0.00000 0.96709 1.00000 ?
O2 0.23431 0.00000 0.53205 1.00000 ?
O3 0.25505 0.16164 0.01549 1.00000 ?
O4 0.25514 0.16167 0.48460 1.00000 ?
O5 0.00178 0.08902 0.24928 1.00000 ?
O6 0.02145 0.24994 0.25009 1.00000 ?
O7 0.52691 0.09880 0.25027 1.00000 ?
Si1 0.13403 0.16646 0.24996 0.99600 ?
Al1 0.13403 0.16646 0.24996 0.00400 ?
Mg1 0.38912 0.00000 0.24954 0.04700 ?
Zn1 0.38912 0.00000 0.24954 0.61300 ?
Li1 0.38912 0.00000 0.24954 0.12800 ?
Al2 0.38912 0.00000 0.24954 0.04300 ?
Al3 0.50000 0.17363 0.00000 0.99400 ?
Fe3 0.50000 0.17363 0.00000 0.00600 ?
Al4 0.50000 0.17368 0.50000 0.99400 ?
Fe4 0.50000 0.17368 0.50000 0.00600 ?
Al5 0.26330 0.41038 0.25012 0.98600 ?
Fe5 0.26330 0.41038 0.25012 0.01400 ?
Al6 0.00000 0.00000 0.00000 0.46300 ?
Al7 0.00000 0.00000 0.50000 0.46300 ?
Fe8 0.50000 0.00000 0.00000 0.04800 0.01407
Fe9 0.50000 0.00000 0.50000 0.04800 0.01286

loop_
_cod_related_entry_id
_cod_related_entry_database
_cod_related_entry_code
1 AMCSD 0005339
